data_2234126
loop_
_publ_author_name
'Zhang, Yun'
'Hao, Jiao-Jiao'
'Zhou, Hu'

_publ_section_title
;
 Tetrakis(nitrato-\k^2^<i>O</i>,<i>O</i>')[<i>N</i>,<i>N</i>'-1,4-phenylenebis(pyridine-4-carboxamide)-\k<i>N</i>^1^](4-{[4-(pyridine-4-carboxamido-\k<i>N</i>^1^)phenyl]carbamoyl}pyridin-1-ium)neodymium(III)
;
_journal_coeditor_code BT5847
_journal_issue 4
_journal_name_full 'Acta Crystallographica Section E'
_journal_page_first m459
_journal_paper_doi 10.1107/S1600536812011397
_journal_volume 68
_journal_year 2012
_chemical_formula_iupac '[Nd (N O3)4 (C18 H15 N4 O2) (C18 H14 N4 O2)]'
_chemical_formula_moiety 'C36 H29 N12 Nd O16'
_chemical_formula_sum 'C36 H29 N12 Nd O16'
_chemical_formula_weight 1029.95
_chemical_name_systematic
;
Tetrakis(nitrato-\k^2^<i>O</i>,<i>O</i>')[<i>N</i>,<i>N</i>'-1,4-
phenylenebis(pyridine-4-carboxamide)-\k<i>N</i>^1^](4-{[4-(pyridine-4-
carboxamido-\k<i>N</i>^1^)phenyl]carbamoyl}pyridin-1-ium)neodymium(III)
;
_space_group_IT_number 15
_symmetry_cell_setting monoclinic
_symmetry_space_group_name_Hall '-C 2yc'
_symmetry_space_group_name_H-M 'C 1 2/c 1'
_atom_sites_solution_hydrogens geom
_atom_sites_solution_primary direct
_atom_sites_solution_secondary difmap
_audit_creation_method SHELXL-97
_cell_angle_alpha 90.00
_cell_angle_beta 95.153(2)
_cell_angle_gamma 90.00
_cell_formula_units_Z 4
_cell_length_a 19.856(4)
_cell_length_b 7.8491(14)
_cell_length_c 25.338(5)
_cell_measurement_reflns_used 5566
_cell_measurement_temperature 291(2)
_cell_measurement_theta_max 25.59
_cell_measurement_theta_min 2.50
_cell_volume 3933.0(13)
_computing_cell_refinement 'SMART (Bruker, 2004)'
_computing_data_collection 'SMART (Bruker, 2004)'
_computing_data_reduction 'SAINT (Bruker, 2004)'
_computing_molecular_graphics 'DIAMOND (Brandenburg, 2006)'
_computing_publication_material 'SHELXTL (Sheldrick, 2008'
_computing_structure_refinement 'SHELXTL (Sheldrick, 2008)'
_computing_structure_solution 'SHELXTL (Sheldrick, 2008)'
_diffrn_ambient_temperature 291(2)
_diffrn_measured_fraction_theta_full 0.997
_diffrn_measured_fraction_theta_max 0.997
_diffrn_measurement_device_type 'Bruker SMART APEX CCD'
_diffrn_measurement_method '\f and \w scans'
_diffrn_radiation_monochromator graphite
_diffrn_radiation_source 'fine-focus sealed tube'
_diffrn_radiation_type MoK\a
_diffrn_radiation_wavelength 0.71073
_diffrn_reflns_av_R_equivalents 0.0401
_diffrn_reflns_av_sigmaI/netI 0.0366
_diffrn_reflns_limit_h_max 24
_diffrn_reflns_limit_h_min -24
_diffrn_reflns_limit_k_max 9
_diffrn_reflns_limit_k_min -8
_diffrn_reflns_limit_l_max 31
_diffrn_reflns_limit_l_min -31
_diffrn_reflns_number 14547
_diffrn_reflns_theta_full 26.00
_diffrn_reflns_theta_max 26.00
_diffrn_reflns_theta_min 2.06
_exptl_absorpt_coefficient_mu 1.412
_exptl_absorpt_correction_T_max 0.7464
_exptl_absorpt_correction_T_min 0.6932
_exptl_absorpt_correction_type multi-scan
_exptl_absorpt_process_details '(SADABS; Bruker, 2004)'
_exptl_crystal_colour yellow
_exptl_crystal_density_diffrn 1.739
_exptl_crystal_density_method 'not measured'
_exptl_crystal_description block
_exptl_crystal_F_000 2068
_exptl_crystal_size_max 0.28
_exptl_crystal_size_mid 0.24
_exptl_crystal_size_min 0.22
_refine_diff_density_max 1.289
_refine_diff_density_min -0.364
_refine_ls_extinction_method none
_refine_ls_goodness_of_fit_ref 0.985
_refine_ls_hydrogen_treatment constr
_refine_ls_matrix_type full
_refine_ls_number_parameters 294
_refine_ls_number_reflns 3853
_refine_ls_number_restraints 0
_refine_ls_restrained_S_all 0.985
_refine_ls_R_factor_all 0.0336
_refine_ls_R_factor_gt 0.0291
_refine_ls_shift/su_max 0.000
_refine_ls_shift/su_mean 0.000
_refine_ls_structure_factor_coef Fsqd
_refine_ls_weighting_details 'calc w=1/[\s^2^(Fo^2^)+(0.0368P)^2^+4.9413P] where P=(Fo^2^+2Fc^2^)/3'
_refine_ls_weighting_scheme calc
_refine_ls_wR_factor_gt 0.0680
_refine_ls_wR_factor_ref 0.0698
_reflns_number_gt 3510
_reflns_number_total 3853
_reflns_threshold_expression I>2\s(I)
_cod_data_source_file bt5847.cif
_cod_data_source_block I
_cod_original_sg_symbol_H-M 'C 2/c'
_cod_database_code 2234126
_cod_database_fobs_code 2234126

loop_
_symmetry_equiv_pos_as_xyz
'x, y, z'
'-x, y, -z+1/2'
'x+1/2, y+1/2, z'
'-x+1/2, y+1/2, -z+1/2'
'-x, -y, -z'
'x, -y, z-1/2'
'-x+1/2, -y+1/2, -z'
'x+1/2, -y+1/2, z-1/2'

loop_
_atom_site_type_symbol
_atom_site_label
_atom_site_fract_x
_atom_site_fract_y
_atom_site_fract_z
_atom_site_U_iso_or_equiv
_atom_site_adp_type
_atom_site_calc_flag
_atom_site_refinement_flags
_atom_site_occupancy
_atom_site_symmetry_multiplicity
Nd Nd1 0.0000 0.03144(3) 0.2500 0.02816(8) Uani d S 1 2
O O1 0.12544(12) -0.0024(3) 0.23734(10) 0.0500(6) Uani d . 1 1
N N1 0.05042(13) 0.2942(3) 0.19938(10) 0.0375(6) Uani d . 1 1
C C1 0.08058(16) 0.4270(4) 0.22500(13) 0.0410(7) Uani d . 1 1
H H1 0.0736 0.4421 0.2605 0.049 Uiso calc R 1 1
O O2 0.10174(13) 0.1272(3) 0.30864(9) 0.0541(6) Uani d . 1 1
N N2 0.14665(14) 0.0697(4) 0.28005(13) 0.0522(8) Uani d . 1 1
C C2 0.12163(16) 0.5434(4) 0.20184(12) 0.0391(7) Uani d . 1 1
H H2 0.1411 0.6339 0.2214 0.047 Uiso calc R 1 1
O O3 0.20657(14) 0.0853(5) 0.29318(15) 0.0981(12) Uani d . 1 1
N N3 -0.02515(13) -0.2346(3) 0.16730(10) 0.0386(6) Uani d . 1 1
C C3 0.13313(14) 0.5224(4) 0.14925(12) 0.0345(6) Uani d . 1 1
O O4 -0.05520(12) -0.2346(3) 0.20850(9) 0.0493(6) Uani d . 1 1
N N4 0.18418(12) 0.7980(3) 0.13715(10) 0.0390(6) Uani d . 1 1
H H4A 0.1615 0.8285 0.1644 0.047 Uiso d R 1 1
C C4 0.10281(17) 0.3846(4) 0.12217(12) 0.0412(7) Uani d . 1 1
H H4 0.1097 0.3652 0.0868 0.049 Uiso calc R 1 1
O O5 0.01619(12) -0.1125(3) 0.16218(9) 0.0497(6) Uani d . 1 1
N N5 0.32465(13) 1.3637(3) 0.06645(11) 0.0425(6) Uani d . 1 1
H H5A 0.3067 1.4584 0.0785 0.051 Uiso d R 1 1
C C5 0.06243(16) 0.2773(4) 0.14848(12) 0.0413(7) Uani d . 1 1
H H5 0.0420 0.1866 0.1296 0.050 Uiso calc R 1 1
O O6 -0.03444(14) -0.3447(4) 0.13396(10) 0.0657(7) Uani d . 1 1
N N6 0.45861(13) 1.8629(3) 0.00603(11) 0.0449(7) Uani d . 1 1
H H6 0.4815 1.9600 0.0045 0.054 Uiso d PR 0.50 1
C C6 0.17860(15) 0.6371(4) 0.11988(12) 0.0358(7) Uani d . 1 1
O O7 0.20613(13) 0.5820(3) 0.08216(10) 0.0566(6) Uani d . 1 1
C C7 0.22349(15) 0.9311(4) 0.11767(13) 0.0366(7) Uani d . 1 1
O O8 0.38974(12) 1.2586(3) 0.00483(10) 0.0542(6) Uani d . 1 1
C C8 0.23701(19) 1.0708(4) 0.15034(14) 0.0516(9) Uani d . 1 1
H H8 0.2231 1.0708 0.1844 0.062 Uiso calc R 1 1
C C9 0.27096(19) 1.2096(5) 0.13266(14) 0.0525(9) Uani d . 1 1
H H9 0.2790 1.3035 0.1547 0.063 Uiso calc R 1 1
C C10 0.29314(15) 1.2111(4) 0.08252(12) 0.0384(7) Uani d . 1 1
C C11 0.28130(16) 1.0710(4) 0.05014(13) 0.0404(7) Uani d . 1 1
H H11 0.2966 1.0703 0.0165 0.048 Uiso calc R 1 1
C C12 0.24663(16) 0.9308(4) 0.06760(13) 0.0401(7) Uani d . 1 1
H H12 0.2389 0.8366 0.0456 0.048 Uiso calc R 1 1
C C13 0.36928(15) 1.3780(4) 0.02994(12) 0.0376(7) Uani d . 1 1
C C14 0.39656(15) 1.5559(4) 0.02252(12) 0.0363(7) Uani d . 1 1
C C15 0.39694(17) 1.6835(4) 0.05940(13) 0.0445(8) Uani d . 1 1
H H15 0.3761 1.6679 0.0905 0.053 Uiso calc R 1 1
C C16 0.42859(18) 1.8357(4) 0.04990(14) 0.0490(8) Uani d . 1 1
H H16 0.4288 1.9219 0.0751 0.059 Uiso calc R 1 1
C C17 0.45621(16) 1.7421(5) -0.03105(13) 0.0470(8) Uani d . 1 1
H H17 0.4757 1.7630 -0.0624 0.056 Uiso calc R 1 1
C C18 0.42595(16) 1.5886(4) -0.02424(13) 0.0432(7) Uani d . 1 1
H H18 0.4250 1.5063 -0.0507 0.052 Uiso calc R 1 1

loop_
_atom_site_aniso_label
_atom_site_aniso_U_11
_atom_site_aniso_U_22
_atom_site_aniso_U_33
_atom_site_aniso_U_12
_atom_site_aniso_U_13
_atom_site_aniso_U_23
Nd1 0.03137(12) 0.02393(12) 0.03054(12) 0.000 0.01028(8) 0.000
O1 0.0389(12) 0.0579(16) 0.0550(15) 0.0037(10) 0.0140(11) 0.0070(11)
N1 0.0421(14) 0.0277(14) 0.0441(15) -0.0043(11) 0.0117(11) 0.0039(11)
C1 0.0498(18) 0.0317(18) 0.0434(17) -0.0036(14) 0.0149(14) 0.0018(13)
O2 0.0614(16) 0.0571(16) 0.0424(13) -0.0094(12) -0.0036(11) -0.0003(11)
N2 0.0366(15) 0.058(2) 0.061(2) -0.0048(13) -0.0022(14) 0.0215(15)
C2 0.0446(17) 0.0303(16) 0.0434(17) -0.0051(13) 0.0097(13) -0.0034(13)
O3 0.0409(16) 0.122(3) 0.126(3) -0.0114(17) -0.0256(17) 0.027(2)
N3 0.0445(15) 0.0312(14) 0.0406(14) -0.0007(11) 0.0067(11) -0.0052(11)
C3 0.0329(14) 0.0270(15) 0.0445(17) 0.0001(12) 0.0085(12) 0.0048(12)
O4 0.0651(15) 0.0403(13) 0.0457(13) -0.0136(11) 0.0228(11) -0.0057(10)
N4 0.0403(14) 0.0321(15) 0.0472(15) -0.0051(11) 0.0187(11) 0.0033(11)
C4 0.0526(19) 0.0349(18) 0.0373(16) -0.0075(15) 0.0105(14) 0.0009(13)
O5 0.0597(14) 0.0437(14) 0.0494(13) -0.0146(12) 0.0247(11) -0.0082(11)
N5 0.0478(15) 0.0272(14) 0.0557(16) -0.0075(11) 0.0226(13) -0.0010(11)
C5 0.0478(18) 0.0334(17) 0.0430(18) -0.0086(14) 0.0050(14) 0.0015(13)
O6 0.0768(18) 0.0620(18) 0.0598(16) -0.0183(14) 0.0153(13) -0.0294(13)
N6 0.0406(15) 0.0378(16) 0.0565(17) -0.0121(12) 0.0053(12) 0.0087(13)
C6 0.0349(15) 0.0312(17) 0.0424(17) -0.0015(12) 0.0102(13) 0.0020(12)
O7 0.0724(17) 0.0382(13) 0.0647(16) -0.0087(12) 0.0373(13) -0.0040(11)
C7 0.0339(15) 0.0279(17) 0.0495(18) -0.0045(12) 0.0117(13) 0.0043(12)
O8 0.0538(14) 0.0405(14) 0.0723(16) -0.0109(11) 0.0276(12) -0.0106(12)
C8 0.067(2) 0.043(2) 0.049(2) -0.0161(17) 0.0284(17) -0.0039(15)
C9 0.066(2) 0.042(2) 0.053(2) -0.0170(17) 0.0239(17) -0.0108(16)
C10 0.0352(15) 0.0317(17) 0.0498(18) -0.0056(13) 0.0123(13) 0.0026(13)
C11 0.0438(17) 0.0389(19) 0.0396(17) -0.0097(14) 0.0100(13) 0.0025(13)
C12 0.0432(17) 0.0326(18) 0.0451(18) -0.0092(13) 0.0081(14) -0.0016(13)
C13 0.0333(15) 0.0381(19) 0.0422(17) -0.0051(13) 0.0074(13) -0.0019(14)
C14 0.0320(15) 0.0371(18) 0.0405(16) -0.0055(12) 0.0074(12) 0.0030(13)
C15 0.0502(19) 0.043(2) 0.0416(17) -0.0131(15) 0.0125(14) -0.0019(14)
C16 0.053(2) 0.0404(19) 0.054(2) -0.0121(16) 0.0068(16) -0.0053(15)
C17 0.0449(18) 0.050(2) 0.0473(19) -0.0064(16) 0.0122(15) 0.0096(16)
C18 0.0439(18) 0.0451(19) 0.0422(17) -0.0077(15) 0.0122(14) -0.0024(14)

loop_
_atom_type_symbol
_atom_type_description
_atom_type_scat_dispersion_real
_atom_type_scat_dispersion_imag
_atom_type_scat_source
C C 0.0033 0.0016 'International Tables Vol C Tables 4.2.6.8 and 6.1.1.4'
H H 0.0000 0.0000 'International Tables Vol C Tables 4.2.6.8 and 6.1.1.4'
N N 0.0061 0.0033 'International Tables Vol C Tables 4.2.6.8 and 6.1.1.4'
Nd Nd -0.1943 3.0179 'International Tables Vol C Tables 4.2.6.8 and 6.1.1.4'
O O 0.0106 0.0060 'International Tables Vol C Tables 4.2.6.8 and 6.1.1.4'

loop_
_geom_angle_atom_site_label_1
_geom_angle_atom_site_label_2
_geom_angle_atom_site_label_3
_geom_angle_site_symmetry_1
_geom_angle_site_symmetry_3
_geom_angle
O2 Nd1 O2 . 2 145.18(12)
O2 Nd1 O5 . . 119.51(8)
O2 Nd1 O5 2 . 76.91(8)
O2 Nd1 O5 . 2 76.91(8)
O2 Nd1 O5 2 2 119.51(8)
O5 Nd1 O5 . 2 127.20(11)
O2 Nd1 O4 . . 141.65(8)
O2 Nd1 O4 2 . 72.99(8)
O5 Nd1 O4 . . 49.93(7)
O5 Nd1 O4 2 . 85.01(8)
O2 Nd1 O4 . 2 72.99(8)
O2 Nd1 O4 2 2 141.65(8)
O5 Nd1 O4 . 2 85.01(8)
O5 Nd1 O4 2 2 49.93(7)
O4 Nd1 O4 . 2 69.51(11)
O2 Nd1 O1 . 2 134.28(8)
O2 Nd1 O1 2 2 50.51(8)
O5 Nd1 O1 . 2 105.38(8)
O5 Nd1 O1 2 2 69.04(8)
O4 Nd1 O1 . 2 65.00(8)
O4 Nd1 O1 2 2 104.58(8)
O2 Nd1 O1 . . 50.51(8)
O2 Nd1 O1 2 . 134.28(8)
O5 Nd1 O1 . . 69.04(8)
O5 Nd1 O1 2 . 105.38(8)
O4 Nd1 O1 . . 104.58(8)
O4 Nd1 O1 2 . 65.00(8)
O1 Nd1 O1 2 . 168.06(11)
O2 Nd1 N1 . . 74.74(8)
O2 Nd1 N1 2 . 78.52(8)
O5 Nd1 N1 . . 80.83(8)
O5 Nd1 N1 2 . 147.80(8)
O4 Nd1 N1 . . 127.02(7)
O4 Nd1 N1 2 . 131.83(8)
O1 Nd1 N1 2 . 123.55(8)
O1 Nd1 N1 . . 66.92(8)
O2 Nd1 N1 . 2 78.52(8)
O2 Nd1 N1 2 2 74.74(8)
O5 Nd1 N1 . 2 147.80(8)
O5 Nd1 N1 2 2 80.83(8)
O4 Nd1 N1 . 2 131.83(8)
O4 Nd1 N1 2 2 127.02(7)
O1 Nd1 N1 2 2 66.92(8)
O1 Nd1 N1 . 2 123.55(8)
N1 Nd1 N1 . 2 78.88(11)
O2 Nd1 N2 . 2 147.38(8)
O2 Nd1 N2 2 2 25.44(8)
O5 Nd1 N2 . 2 91.07(8)
O5 Nd1 N2 2 2 94.10(9)
O4 Nd1 N2 . 2 66.36(8)
O4 Nd1 N2 2 2 124.59(9)
O1 Nd1 N2 2 2 25.07(9)
O1 Nd1 N2 . 2 157.96(8)
N1 Nd1 N2 . 2 101.58(9)
N1 Nd1 N2 2 2 69.05(8)
O2 Nd1 N2 . . 25.44(8)
O2 Nd1 N2 2 . 147.38(8)
O5 Nd1 N2 . . 94.10(9)
O5 Nd1 N2 2 . 91.07(8)
O4 Nd1 N2 . . 124.59(9)
O4 Nd1 N2 2 . 66.36(8)
O1 Nd1 N2 2 . 157.96(8)
O1 Nd1 N2 . . 25.07(9)
N1 Nd1 N2 . . 69.05(8)
N1 Nd1 N2 2 . 101.58(9)
N2 Nd1 N2 2 . 168.35(12)
N2 O1 Nd1 . . 95.73(19)
C1 N1 C5 . . 115.7(3)
C1 N1 Nd1 . . 122.6(2)
C5 N1 Nd1 . . 119.53(19)
N1 C1 C2 . . 124.1(3)
N1 C1 H1 . . 118.0
C2 C1 H1 . . 118.0
N2 O2 Nd1 . . 97.10(18)
O3 N2 O1 . . 121.7(4)
O3 N2 O2 . . 121.7(4)
O1 N2 O2 . . 116.6(3)
O3 N2 Nd1 . . 179.0(3)
O1 N2 Nd1 . . 59.20(15)
O2 N2 Nd1 . . 57.46(15)
C3 C2 C1 . . 118.9(3)
C3 C2 H2 . . 120.6
C1 C2 H2 . . 120.6
O6 N3 O4 . . 121.9(3)
O6 N3 O5 . . 121.6(3)
O4 N3 O5 . . 116.5(2)
O6 N3 Nd1 . . 178.8(2)
O4 N3 Nd1 . . 58.16(14)
O5 N3 Nd1 . . 58.30(14)
C2 C3 C4 . . 117.9(3)
C2 C3 C6 . . 124.0(3)
C4 C3 C6 . . 118.1(3)
N3 O4 Nd1 . . 97.18(16)
C6 N4 C7 . . 127.8(3)
C6 N4 H4A . . 118.3
C7 N4 H4A . . 113.8
C5 C4 C3 . . 118.9(3)
C5 C4 H4 . . 120.6
C3 C4 H4 . . 120.6
N3 O5 Nd1 . . 96.42(16)
C13 N5 C10 . . 126.9(3)
C13 N5 H5A . . 118.5
C10 N5 H5A . . 113.8
N1 C5 C4 . . 124.6(3)
N1 C5 H5 . . 117.7
C4 C5 H5 . . 117.7
C16 N6 C17 . . 119.1(3)
C16 N6 H6 . . 116.3
C17 N6 H6 . . 124.4
O7 C6 N4 . . 124.1(3)
O7 C6 C3 . . 120.1(3)
N4 C6 C3 . . 115.8(3)
C8 C7 C12 . . 119.0(3)
C8 C7 N4 . . 117.3(3)
C12 C7 N4 . . 123.7(3)
C9 C8 C7 . . 120.4(3)
C9 C8 H8 . . 119.8
C7 C8 H8 . . 119.8
C10 C9 C8 . . 120.8(3)
C10 C9 H9 . . 119.6
C8 C9 H9 . . 119.6
C9 C10 C11 . . 119.3(3)
C9 C10 N5 . . 117.0(3)
C11 C10 N5 . . 123.7(3)
C10 C11 C12 . . 120.3(3)
C10 C11 H11 . . 119.9
C12 C11 H11 . . 119.9
C7 C12 C11 . . 120.2(3)
C7 C12 H12 . . 119.9
C11 C12 H12 . . 119.9
O8 C13 N5 . . 124.5(3)
O8 C13 C14 . . 120.2(3)
N5 C13 C14 . . 115.3(3)
C15 C14 C18 . . 118.0(3)
C15 C14 C13 . . 124.7(3)
C18 C14 C13 . . 117.2(3)
C14 C15 C16 . . 119.2(3)
C14 C15 H15 . . 120.4
C16 C15 H15 . . 120.4
N6 C16 C15 . . 122.1(3)
N6 C16 H16 . . 118.9
C15 C16 H16 . . 118.9
N6 C17 C18 . . 121.8(3)
N6 C17 H17 . . 119.1
C18 C17 H17 . . 119.1
C17 C18 C14 . . 119.6(3)
C17 C18 H18 . . 120.2
C14 C18 H18 . . 120.2

loop_
_geom_bond_atom_site_label_1
_geom_bond_atom_site_label_2
_geom_bond_site_symmetry_2
_geom_bond_distance
Nd1 O2 . 2.513(2)
Nd1 O2 2 2.513(2)
Nd1 O5 . 2.542(2)
Nd1 O5 2 2.542(2)
Nd1 O4 . 2.542(2)
Nd1 O4 2 2.542(2)
Nd1 O1 2 2.554(2)
Nd1 O1 . 2.554(2)
Nd1 N1 . 2.671(2)
Nd1 N1 2 2.671(2)
Nd1 N2 2 2.958(3)
Nd1 N2 . 2.958(3)
O1 N2 . 1.260(4)
N1 C1 . 1.340(4)
N1 C5 . 1.339(4)
C1 C2 . 1.389(4)
C1 H1 . 0.9300
O2 N2 . 1.281(4)
N2 O3 . 1.213(4)
C2 C3 . 1.382(4)
C2 H2 . 0.9300
N3 O6 . 1.211(3)
N3 O4 . 1.248(3)
N3 O5 . 1.276(3)
C3 C4 . 1.389(4)
C3 C6 . 1.517(4)
N4 C6 . 1.338(4)
N4 C7 . 1.419(4)
N4 H4A . 0.8902
C4 C5 . 1.376(4)
C4 H4 . 0.9300
N5 C13 . 1.342(4)
N5 C10 . 1.428(4)
N5 H5A . 0.8900
C5 H5 . 0.9300
N6 C16 . 1.325(4)
N6 C17 . 1.333(4)
N6 H6 . 0.8900
C6 O7 . 1.222(4)
C7 C8 . 1.385(5)
C7 C12 . 1.388(4)
O8 C13 . 1.222(4)
C8 C9 . 1.377(5)
C8 H8 . 0.9300
C9 C10 . 1.382(4)
C9 H9 . 0.9300
C10 C11 . 1.380(4)
C11 C12 . 1.391(4)
C11 H11 . 0.9300
C12 H12 . 0.9300
C13 C14 . 1.516(4)
C14 C15 . 1.369(4)
C14 C18 . 1.391(4)
C15 C16 . 1.381(5)
C15 H15 . 0.9300
C16 H16 . 0.9300
C17 C18 . 1.364(5)
C17 H17 . 0.9300
C18 H18 . 0.9300

loop_
_geom_hbond_atom_site_label_D
_geom_hbond_atom_site_label_H
_geom_hbond_atom_site_label_A
_geom_hbond_site_symmetry_A
_geom_hbond_distance_DH
_geom_hbond_distance_HA
_geom_hbond_distance_DA
_geom_hbond_angle_DHA
N4 H4A O1 1_565 0.89 2.43 3.285(4) 159.9
N5 H5A O7 1_565 0.89 2.23 2.966(4) 140.0
N6 H6 N6 5_695 0.89 1.86 2.742(5) 168.4
